data_4513496
loop_
_publ_author_name
'Pimenta, Vanessa'
'Lhoste, J\'er\^ome'
'H\'emon-Ribaud, Annie'
'Leblanc, Marc'
'Gren\`eche, Jean-Marc'
'Jouffret, Laurent'
'Martel, Arnaud'
'Dujardin, Gilles'
'Maisonneuve, Vincent'

_publ_section_title
;
 Evidence of New Fluorinated Coordination Compounds in the Composition
 Space Diagram of FeF3/ZnF2--Hamtetraz-HFaqSystem
;
_journal_issue 9
_journal_name_full 'Crystal Growth &amp; Design'
_journal_page_first 4248
_journal_paper_doi 10.1021/acs.cgd.5b00530
_journal_volume 15
_journal_year 2015
_chemical_absolute_configuration rm
_chemical_formula_sum 'C14 H44 F12 Fe2.8 N34 Zn3.2'
_chemical_formula_weight 1282.40
_chemical_name_systematic
; 
 ? 
;
_space_group_IT_number 4
_symmetry_cell_setting monoclinic
_symmetry_space_group_name_Hall 'P 2yb'
_symmetry_space_group_name_H-M 'P 1 21 1'
_atom_sites_solution_hydrogens geom
_atom_sites_solution_primary direct
_atom_sites_solution_secondary difmap
_audit_creation_method SHELXL-97
_cell_angle_alpha 90.00
_cell_angle_beta 119.069(3)
_cell_angle_gamma 90.00
_cell_formula_units_Z 1
_cell_length_a 13.2928(6)
_cell_length_b 6.5700(3)
_cell_length_c 13.6461(9)
_cell_measurement_reflns_used 6730
_cell_measurement_temperature 150(2)
_cell_measurement_theta_max 52.96
_cell_measurement_theta_min 6.024
_cell_volume 1041.64(10)
_computing_structure_refinement 'SHELXL-97 (Sheldrick, 2008)'
_computing_structure_solution 'SHELXS-97 (Sheldrick, 2008)'
_diffrn_ambient_temperature 150(2)
_diffrn_measured_fraction_theta_full 0.997
_diffrn_measured_fraction_theta_max 0.997
_diffrn_measurement_device_type 'Bruker APEXII'
_diffrn_measurement_method '\w scans'
_diffrn_radiation_monochromator graphite
_diffrn_radiation_source 'fine-focus sealed tube'
_diffrn_radiation_type MoK\a
_diffrn_radiation_wavelength 0.71073
_diffrn_reflns_av_R_equivalents 0.0656
_diffrn_reflns_av_sigmaI/netI 0.0541
_diffrn_reflns_limit_h_max 18
_diffrn_reflns_limit_h_min -18
_diffrn_reflns_limit_k_max 9
_diffrn_reflns_limit_k_min -9
_diffrn_reflns_limit_l_max 19
_diffrn_reflns_limit_l_min -19
_diffrn_reflns_number 29148
_diffrn_reflns_theta_full 30.58
_diffrn_reflns_theta_max 30.58
_diffrn_reflns_theta_min 1.71
_diffrn_standards_decay_% 0
_diffrn_standards_interval_count 0
_diffrn_standards_number 0
_exptl_absorpt_coefficient_mu 2.880
_exptl_absorpt_correction_T_max 0.868
_exptl_absorpt_correction_T_min 0.739
_exptl_absorpt_correction_type multi-scan
_exptl_absorpt_process_details '(SHELX76; Sheldrick, 2008)'
_exptl_crystal_colour 'brown yellow'
_exptl_crystal_density_diffrn 2.044
_exptl_crystal_density_meas ?
_exptl_crystal_density_method 'not measured'
_exptl_crystal_description needle
_exptl_crystal_F_000 643
_exptl_crystal_size_max 0.11
_exptl_crystal_size_mid 0.11
_exptl_crystal_size_min 0.05
_refine_diff_density_max 0.951
_refine_diff_density_min -1.446
_refine_diff_density_rms 0.157
_refine_ls_abs_structure_details 'Flack H D (1983), Acta Cryst. A39, 876-881'
_refine_ls_abs_structure_Flack 0.50(2)
_refine_ls_extinction_method none
_refine_ls_goodness_of_fit_ref 1.071
_refine_ls_hydrogen_treatment mixed
_refine_ls_matrix_type full
_refine_ls_number_parameters 303
_refine_ls_number_reflns 6396
_refine_ls_number_restraints 1
_refine_ls_restrained_S_all 1.071
_refine_ls_R_factor_all 0.0468
_refine_ls_R_factor_gt 0.0399
_refine_ls_shift/su_max 0.001
_refine_ls_shift/su_mean 0.000
_refine_ls_structure_factor_coef Fsqd
_refine_ls_weighting_details 'calc w=1/[\s^2^(Fo^2^)+(0.0552P)^2^+0.3519P] where P=(Fo^2^+2Fc^2^)/3'
_refine_ls_weighting_scheme calc
_refine_ls_wR_factor_gt 0.0905
_refine_ls_wR_factor_ref 0.1006
_reflns_number_gt 5902
_reflns_number_total 6396
_reflns_threshold_expression >2sigma(I)
_cod_data_source_file cg5b00530_si_002.cif
_cod_data_source_block Fe1.4Zn1.6F6amtetraz3hdma
_cod_depositor_comments
;
The following automatic conversions were performed:

'_exptl_crystal_density_meas' value 'not measured' was changed to '?'
- the value is perceived as not measured.

Automatic conversion script
Id: cif_fix_values 3271 2015-04-21 07:52:19Z andrius 

 Adding full bibliography for 4513493--4513496.cif.
;
_cod_original_sg_symbol_H-M 'P 21'
_cod_original_formula_sum 'C14 H44 F12 Fe2.80 N34 Zn3.20'
_cod_database_code 4513496

loop_
_symmetry_equiv_pos_as_xyz
'x, y, z'
'-x, y+1/2, -z'

loop_
_atom_site_label
_atom_site_type_symbol
_atom_site_fract_x
_atom_site_fract_y
_atom_site_fract_z
_atom_site_U_iso_or_equiv
_atom_site_adp_type
_atom_site_occupancy
_atom_site_symmetry_multiplicity
_atom_site_calc_flag
_atom_site_refinement_flags
Fe2 Fe 1.24739(9) 0.24548(14) 0.49570(6) 0.01215(13) Uani 1 1 d .
Zn1 Zn 0.49483(7) 0.59155(6) -0.00549(6) 0.00913(11) Uani 0.60 1 d P
Fe1 Fe 0.49483(7) 0.59155(6) -0.00549(6) 0.00913(11) Uani 0.40 1 d P
Zn2 Zn 0.95027(5) 0.40171(8) -0.00328(7) 0.01125(11) Uani 1 1 d .
F1 F 1.1076(4) 0.1489(6) 0.4862(3) 0.0254(10) Uani 1 1 d .
F2 F 1.1868(4) 0.5178(6) 0.4646(3) 0.0211(8) Uani 1 1 d .
F3 F 1.3077(4) -0.0230(6) 0.5233(3) 0.0214(8) Uani 1 1 d .
F4 F 1.3867(3) 0.3447(6) 0.5033(3) 0.0234(8) Uani 1 1 d .
F5 F 0.9701(5) 0.1560(6) -0.0771(3) 0.0278(10) Uani 1 1 d .
F6 F 0.4758(3) 0.3436(5) 0.0714(3) 0.0140(6) Uani 1 1 d .
N1 N 1.1755(5) 0.1872(9) 0.3188(4) 0.0138(10) Uani 1 1 d .
N2 N 1.1246(5) 0.3420(8) 0.2431(4) 0.0159(9) Uani 1 1 d .
N3 N 1.0771(5) 0.2639(8) 0.1439(4) 0.0143(8) Uani 1 1 d .
N4 N 1.0919(4) 0.0554(8) 0.1493(4) 0.0129(11) Uani 1 1 d .
N5 N 1.1892(5) -0.1731(9) 0.3013(4) 0.0198(11) Uani 1 1 d .
H5A H 1.1740 -0.2757 0.2572 0.024 Uiso 1 1 calc R
H5B H 1.2280 -0.1900 0.3728 0.024 Uiso 1 1 calc R
C1 C 1.1525(5) 0.0138(9) 0.2586(5) 0.0118(12) Uani 1 1 d .
N6 N 0.8031(4) 0.3564(6) 0.0013(5) 0.0130(8) Uani 1 1 d .
N7 N 0.7378(4) 0.5155(7) -0.0004(6) 0.0140(8) Uani 1 1 d .
N8 N 0.6490(4) 0.4449(6) 0.0050(5) 0.0138(8) Uani 1 1 d .
N9 N 0.6519(4) 0.2397(7) 0.0091(4) 0.0116(8) Uani 1 1 d .
N10 N 0.7843(6) -0.0088(9) 0.0124(7) 0.0249(12) Uani 1 1 d .
H10A H 0.7452 -0.1074 0.0187 0.030 Uiso 1 1 calc R
H10B H 0.8466 -0.0337 0.0101 0.030 Uiso 1 1 calc R
C2 C 0.7470(5) 0.1893(9) 0.0061(7) 0.0138(10) Uani 1 1 d .
N11 N 1.3152(4) 0.3043(7) 0.6682(4) 0.0144(11) Uani 1 1 d .
N12 N 1.3547(5) 0.1525(8) 0.7447(4) 0.0149(13) Uani 1 1 d .
N13 N 1.4033(4) 0.2330(8) 0.8441(4) 0.0116(10) Uani 1 1 d .
N14 N 1.3991(4) 0.4374(8) 0.8388(4) 0.0128(10) Uani 1 1 d .
N15 N 1.3183(5) 0.6698(9) 0.6835(5) 0.0222(15) Uani 1 1 d .
H15A H 1.3381 0.7745 0.7267 0.027 Uiso 1 1 calc R
H15B H 1.2825 0.6853 0.6119 0.027 Uiso 1 1 calc R
C3 C 1.3435(5) 0.4802(9) 0.7283(5) 0.0130(12) Uani 1 1 d .
N1A N 0.9594(5) 0.5920(11) 0.3599(4) 0.0248(11) Uani 1 1 d .
H1A1 H 1.0359 0.5711 0.3944 0.030 Uiso 1 1 calc R
H1A2 H 0.9391 0.6114 0.4133 0.030 Uiso 1 1 calc R
C1A C 0.9318(6) 0.7793(13) 0.2899(7) 0.0337(17) Uani 1 1 d .
H1A3 H 0.9511 0.7583 0.2313 0.051 Uiso 1 1 calc R
H1A4 H 0.9755 0.8916 0.3359 0.051 Uiso 1 1 calc R
H1A5 H 0.8511 0.8085 0.2573 0.051 Uiso 1 1 calc R
C1B C 0.9000(6) 0.4072(16) 0.2941(6) 0.0329(16) Uani 1 1 d .
H1B1 H 0.8185 0.4308 0.2539 0.049 Uiso 1 1 calc R
H1B2 H 0.9163 0.2940 0.3441 0.049 Uiso 1 1 calc R
H1B3 H 0.9270 0.3776 0.2419 0.049 Uiso 1 1 calc R
N2A N 1.4641(5) 0.3798(10) 0.3588(4) 0.0242(12) Uani 1 1 d .
H2A1 H 1.5411 0.3924 0.3916 0.029 Uiso 1 1 calc R
H2A2 H 1.4448 0.3741 0.4135 0.029 Uiso 1 1 calc R
C2A C 1.4095(7) 0.5642(13) 0.2880(7) 0.0325(17) Uani 1 1 d .
H2A3 H 1.3273 0.5544 0.2548 0.049 Uiso 1 1 calc R
H2A4 H 1.4303 0.5722 0.2298 0.049 Uiso 1 1 calc R
H2A5 H 1.4358 0.6840 0.3338 0.049 Uiso 1 1 calc R
C2B C 1.4295(7) 0.1874(13) 0.2945(8) 0.0344(18) Uani 1 1 d .
H2B1 H 1.3501 0.1598 0.2711 0.052 Uiso 1 1 calc R
H2B2 H 1.4763 0.0781 0.3409 0.052 Uiso 1 1 calc R
H2B3 H 1.4396 0.1995 0.2297 0.052 Uiso 1 1 calc R

loop_
_atom_site_aniso_label
_atom_site_aniso_U_11
_atom_site_aniso_U_22
_atom_site_aniso_U_33
_atom_site_aniso_U_23
_atom_site_aniso_U_13
_atom_site_aniso_U_12
Fe2 0.0148(4) 0.0095(2) 0.0105(3) 0.0000(2) 0.0048(4) 0.0011(3)
Zn1 0.0131(4) 0.00363(19) 0.0095(3) -0.0003(3) 0.0046(4) -0.0001(2)
Fe1 0.0131(4) 0.00363(19) 0.0095(3) -0.0003(3) 0.0046(4) -0.0001(2)
Zn2 0.0147(4) 0.0068(2) 0.0108(2) 0.0003(3) 0.0051(4) -0.0002(2)
F1 0.026(2) 0.032(3) 0.020(2) -0.0006(15) 0.0120(18) -0.0084(15)
F2 0.029(2) 0.0122(17) 0.0129(17) 0.0019(13) 0.0032(16) 0.0054(16)
F3 0.034(2) 0.0111(16) 0.0157(18) -0.0008(13) 0.0097(18) 0.0008(16)
F4 0.0200(18) 0.032(2) 0.0183(17) -0.0004(17) 0.0094(15) -0.0050(16)
F5 0.049(3) 0.0129(16) 0.0112(14) 0.0009(13) 0.006(2) 0.0111(16)
F6 0.0227(17) 0.0045(13) 0.0182(15) -0.0001(12) 0.0127(14) 0.0005(13)
N1 0.019(3) 0.013(2) 0.010(2) -0.0028(17) 0.0075(18) -0.0012(18)
N2 0.022(3) 0.011(2) 0.0113(19) 0.0031(19) 0.005(2) 0.004(2)
N3 0.018(2) 0.009(2) 0.0132(19) -0.0005(16) 0.005(2) 0.004(2)
N4 0.016(2) 0.012(3) 0.011(2) -0.0023(16) 0.0062(17) -0.0007(17)
N5 0.033(3) 0.011(2) 0.010(2) 0.002(2) 0.007(2) 0.005(2)
C1 0.012(3) 0.010(3) 0.013(3) 0.000(2) 0.005(2) 0.0011(19)
N6 0.017(2) 0.0045(18) 0.0177(18) 0.004(2) 0.008(2) 0.0026(16)
N7 0.015(3) 0.0063(18) 0.021(2) 0.001(3) 0.008(3) 0.0000(19)
N8 0.018(2) 0.0055(19) 0.020(2) 0.000(2) 0.011(2) -0.0015(16)
N9 0.013(2) 0.0082(17) 0.014(2) 0.000(2) 0.0062(18) -0.0010(16)
N10 0.028(3) 0.008(2) 0.046(4) 0.001(3) 0.023(3) 0.004(2)
C2 0.017(3) 0.0061(19) 0.017(3) 0.000(3) 0.007(2) 0.000(2)
N11 0.027(3) 0.003(2) 0.011(2) 0.0006(16) 0.0076(18) 0.0010(17)
N12 0.024(3) 0.010(2) 0.007(2) -0.0002(15) 0.004(2) -0.0022(18)
N13 0.015(2) 0.007(2) 0.0124(19) 0.0000(16) 0.0059(16) -0.0033(18)
N14 0.015(2) 0.005(2) 0.017(2) -0.0031(17) 0.0065(18) -0.0018(15)
N15 0.037(4) 0.006(2) 0.016(2) -0.001(2) 0.007(2) 0.001(2)
C3 0.013(3) 0.011(3) 0.017(3) 0.002(2) 0.008(2) 0.0015(18)
N1A 0.018(2) 0.037(3) 0.020(2) -0.003(3) 0.010(2) 0.008(3)
C1A 0.029(4) 0.032(5) 0.047(4) 0.008(3) 0.024(3) 0.004(3)
C1B 0.025(3) 0.037(4) 0.039(4) 0.003(4) 0.017(3) 0.005(3)
N2A 0.021(2) 0.031(3) 0.020(2) 0.000(2) 0.009(2) -0.001(2)
C2A 0.032(4) 0.028(4) 0.038(4) 0.004(3) 0.017(3) -0.003(3)
C2B 0.034(4) 0.027(4) 0.051(5) -0.016(3) 0.028(4) -0.010(3)

loop_
_atom_type_symbol
_atom_type_description
_atom_type_scat_dispersion_real
_atom_type_scat_dispersion_imag
_atom_type_scat_source
C C 0.0033 0.0016 'International Tables Vol C Tables 4.2.6.8 and 6.1.1.4'
H H 0.0000 0.0000 'International Tables Vol C Tables 4.2.6.8 and 6.1.1.4'
N N 0.0061 0.0033 'International Tables Vol C Tables 4.2.6.8 and 6.1.1.4'
F F 0.0171 0.0103 'International Tables Vol C Tables 4.2.6.8 and 6.1.1.4'
Fe Fe 0.3463 0.8444 'International Tables Vol C Tables 4.2.6.8 and 6.1.1.4'
Zn Zn 0.2839 1.4301 'International Tables Vol C Tables 4.2.6.8 and 6.1.1.4'

loop_
_geom_angle_atom_site_label_1
_geom_angle_atom_site_label_2
_geom_angle_atom_site_label_3
_geom_angle
_geom_angle_site_symmetry_1
_geom_angle_site_symmetry_3
F3 Fe2 F1 90.5(2) . .
F3 Fe2 F4 90.07(19) . .
F1 Fe2 F4 179.17(19) . .
F3 Fe2 F2 178.6(2) . .
F1 Fe2 F2 90.29(18) . .
F4 Fe2 F2 89.16(19) . .
F3 Fe2 N11 92.24(19) . .
F1 Fe2 N11 90.63(19) . .
F4 Fe2 N11 89.99(18) . .
F2 Fe2 N11 88.96(18) . .
F3 Fe2 N1 88.4(2) . .
F1 Fe2 N1 88.72(19) . .
F4 Fe2 N1 90.66(18) . .
F2 Fe2 N1 90.4(2) . .
N11 Fe2 N1 179.1(2) . .
F6 Zn1 F6 175.78(6) 2_655 .
F6 Zn1 N14 95.57(17) 2_655 1_454
F6 Zn1 N14 88.28(16) . 1_454
F6 Zn1 N13 86.54(16) 2_655 2_756
F6 Zn1 N13 89.55(16) . 2_756
N14 Zn1 N13 177.0(2) 1_454 2_756
F6 Zn1 N9 89.33(15) 2_655 2_655
F6 Zn1 N9 92.04(16) . 2_655
N14 Zn1 N9 95.52(19) 1_454 2_655
N13 Zn1 N9 86.65(18) 2_756 2_655
F6 Zn1 N8 90.70(15) 2_655 .
F6 Zn1 N8 87.78(15) . .
N14 Zn1 N8 86.7(2) 1_454 .
N13 Zn1 N8 91.1(2) 2_756 .
N9 Zn1 N8 177.7(2) 2_655 .
F5 Zn2 F5 142.45(5) . 2_755
F5 Zn2 N6 105.4(2) . .
F5 Zn2 N6 111.8(2) 2_755 .
F5 Zn2 N4 87.07(19) . 2_755
F5 Zn2 N4 86.76(19) 2_755 2_755
N6 Zn2 N4 107.0(2) . 2_755
F5 Zn2 N3 83.80(17) . .
F5 Zn2 N3 82.54(18) 2_755 .
N6 Zn2 N3 104.4(2) . .
N4 Zn2 N3 148.7(2) 2_755 .
Zn2 F5 Zn2 124.54(17) . 2_745
Fe1 F6 Zn1 0.00(5) 2_645 2_645
Fe1 F6 Zn1 109.34(14) 2_645 .
Zn1 F6 Zn1 109.34(14) 2_645 .
C1 N1 N2 106.6(4) . .
C1 N1 Fe2 132.6(4) . .
N2 N1 Fe2 120.0(4) . .
N3 N2 N1 107.8(5) . .
N2 N3 N4 110.8(5) . .
N2 N3 Zn2 126.1(4) . .
N4 N3 Zn2 120.4(4) . .
C1 N4 N3 104.8(5) . .
C1 N4 Zn2 135.7(4) . 2_745
N3 N4 Zn2 118.1(4) . 2_745
C1 N5 H5A 120.0 . .
C1 N5 H5B 120.0 . .
H5A N5 H5B 120.0 . .
N4 C1 N5 124.5(5) . .
N4 C1 N1 110.0(5) . .
N5 C1 N1 125.4(5) . .
C2 N6 N7 105.4(4) . .
C2 N6 Zn2 133.9(3) . .
N7 N6 Zn2 120.8(3) . .
N8 N7 N6 108.4(4) . .
N7 N8 N9 110.5(4) . .
N7 N8 Zn1 132.8(3) . .
N9 N8 Zn1 116.5(4) . .
C2 N9 N8 104.8(5) . .
C2 N9 Fe1 138.7(4) . 2_645
N8 N9 Fe1 116.3(4) . 2_645
C2 N9 Zn1 138.7(4) . 2_645
N8 N9 Zn1 116.3(4) . 2_645
Fe1 N9 Zn1 0.00(4) 2_645 2_645
C2 N10 H10A 120.0 . .
C2 N10 H10B 120.0 . .
H10A N10 H10B 120.0 . .
N9 C2 N6 110.9(5) . .
N9 C2 N10 123.5(5) . .
N6 C2 N10 125.5(5) . .
N12 N11 C3 105.7(4) . .
N12 N11 Fe2 121.5(4) . .
C3 N11 Fe2 132.3(4) . .
N13 N12 N11 108.4(5) . .
N12 N13 N14 111.3(5) . .
N12 N13 Fe1 129.7(4) . 2_746
N14 N13 Fe1 118.3(4) . 2_746
N12 N13 Zn1 129.7(4) . 2_746
N14 N13 Zn1 118.3(4) . 2_746
Fe1 N13 Zn1 0.00(4) 2_746 2_746
N13 N14 C3 104.7(5) . .
N13 N14 Fe1 115.6(4) . 1_656
C3 N14 Fe1 139.0(4) . 1_656
N13 N14 Zn1 115.6(4) . 1_656
C3 N14 Zn1 139.0(4) . 1_656
Fe1 N14 Zn1 0.00(3) 1_656 1_656
C3 N15 H15A 120.0 . .
C3 N15 H15B 120.0 . .
H15A N15 H15B 120.0 . .
N14 C3 N15 125.2(6) . .
N14 C3 N11 109.8(5) . .
N15 C3 N11 125.0(5) . .
C1B N1A C1A 113.2(6) . .
C1B N1A H1A1 108.9 . .
C1A N1A H1A1 108.9 . .
C1B N1A H1A2 108.9 . .
C1A N1A H1A2 108.9 . .
H1A1 N1A H1A2 107.8 . .
N1A C1A H1A3 109.5 . .
N1A C1A H1A4 109.5 . .
H1A3 C1A H1A4 109.5 . .
N1A C1A H1A5 109.5 . .
H1A3 C1A H1A5 109.5 . .
H1A4 C1A H1A5 109.5 . .
N1A C1B H1B1 109.5 . .
N1A C1B H1B2 109.5 . .
H1B1 C1B H1B2 109.5 . .
N1A C1B H1B3 109.5 . .
H1B1 C1B H1B3 109.5 . .
H1B2 C1B H1B3 109.5 . .
C2B N2A C2A 113.2(6) . .
C2B N2A H2A1 108.9 . .
C2A N2A H2A1 108.9 . .
C2B N2A H2A2 108.9 . .
C2A N2A H2A2 108.9 . .
H2A1 N2A H2A2 107.7 . .
N2A C2A H2A3 109.5 . .
N2A C2A H2A4 109.5 . .
H2A3 C2A H2A4 109.5 . .
N2A C2A H2A5 109.5 . .
H2A3 C2A H2A5 109.5 . .
H2A4 C2A H2A5 109.5 . .
N2A C2B H2B1 109.5 . .
N2A C2B H2B2 109.5 . .
H2B1 C2B H2B2 109.5 . .
N2A C2B H2B3 109.5 . .
H2B1 C2B H2B3 109.5 . .
H2B2 C2B H2B3 109.5 . .

loop_
_geom_bond_atom_site_label_1
_geom_bond_atom_site_label_2
_geom_bond_distance
_geom_bond_site_symmetry_2
Fe2 F3 1.898(4) .
Fe2 F1 1.908(4) .
Fe2 F4 1.918(4) .
Fe2 F2 1.923(4) .
Fe2 N11 2.107(5) .
Fe2 N1 2.156(5) .
Zn1 F6 2.011(3) 2_655
Zn1 F6 2.019(3) .
Zn1 N14 2.129(5) 1_454
Zn1 N13 2.156(5) 2_756
Zn1 N9 2.159(4) 2_655
Zn1 N8 2.206(4) .
Zn2 F5 1.987(4) .
Zn2 F5 1.996(4) 2_755
Zn2 N6 2.009(4) .
Zn2 N4 2.054(5) 2_755
Zn2 N3 2.099(5) .
F5 Zn2 1.996(4) 2_745
F6 Fe1 2.011(3) 2_645
F6 Zn1 2.011(3) 2_645
N1 C1 1.349(8) .
N1 N2 1.371(7) .
N2 N3 1.290(6) .
N3 N4 1.381(7) .
N4 C1 1.335(7) .
N4 Zn2 2.054(5) 2_745
N5 C1 1.346(8) .
N5 H5A 0.8600 .
N5 H5B 0.8600 .
N6 C2 1.347(6) .
N6 N7 1.352(6) .
N7 N8 1.303(6) .
N8 N9 1.349(6) .
N9 C2 1.326(7) .
N9 Fe1 2.159(4) 2_645
N9 Zn1 2.159(4) 2_645
N10 C2 1.381(8) .
N10 H10A 0.8600 .
N10 H10B 0.8600 .
N11 N12 1.352(7) .
N11 C3 1.360(8) .
N12 N13 1.298(7) .
N13 N14 1.345(6) .
N13 Fe1 2.156(5) 2_746
N13 Zn1 2.156(5) 2_746
N14 C3 1.348(8) .
N14 Fe1 2.129(5) 1_656
N14 Zn1 2.129(5) 1_656
N15 C3 1.356(8) .
N15 H15A 0.8600 .
N15 H15B 0.8600 .
N1A C1B 1.488(12) .
N1A C1A 1.491(10) .
N1A H1A1 0.9000 .
N1A H1A2 0.9000 .
C1A H1A3 0.9600 .
C1A H1A4 0.9600 .
C1A H1A5 0.9600 .
C1B H1B1 0.9600 .
C1B H1B2 0.9600 .
C1B H1B3 0.9600 .
N2A C2B 1.479(9) .
N2A C2A 1.499(10) .
N2A H2A1 0.9000 .
N2A H2A2 0.9000 .
C2A H2A3 0.9600 .
C2A H2A4 0.9600 .
C2A H2A5 0.9600 .
C2B H2B1 0.9600 .
C2B H2B2 0.9600 .
C2B H2B3 0.9600 .
